data_7251651
loop_
_publ_author_name
'Han, Jianguo'
'Lang, Yatao'
'Zhu, Chen'
'Yue, Huifeng'

_publ_section_title
;
 Solvent-controlled divergent 1,2-dialkylation and 1,1,2-bromodialkylation
 of terminal alkynes to access difluoroalkylated cyclopentanes
;
_journal_issue 11
_journal_name_full 'Green Chemistry'
_journal_page_first 4842
_journal_page_last 4849
_journal_paper_doi 10.1039/D5GC06365E
_journal_volume 28
_journal_year 2026
_chemical_formula_moiety 'C16 H21 Br F2 O6'
_chemical_formula_sum 'C16 H21 Br F2 O6'
_chemical_formula_weight 427.24
_space_group_crystal_system triclinic
_space_group_IT_number 2
_space_group_name_Hall '-P 1'
_space_group_name_H-M_alt 'P -1'
_atom_sites_solution_hydrogens geom
_atom_sites_solution_primary dual
_audit_creation_date 2025-11-22
_audit_creation_method
;
Olex2 1.5
(compiled 2025.07.13 svn.rb7424aed for OlexSys, GUI svn.r7314)
;
_audit_update_record
;
2025-11-22 deposited with the CCDC.	2026-02-16 downloaded from the CCDC.
;
_cell_angle_alpha 108.466(4)
_cell_angle_beta 106.202(4)
_cell_angle_gamma 93.974(4)
_cell_formula_units_Z 2
_cell_length_a 7.2575(3)
_cell_length_b 10.6800(5)
_cell_length_c 12.7493(4)
_cell_measurement_reflns_used 4590
_cell_measurement_temperature 100.00(10)
_cell_measurement_theta_max 74.7750
_cell_measurement_theta_min 3.8470
_cell_volume 886.50(7)
_computing_cell_refinement 'CrysAlisPro 1.171.44.128a (Rigaku OD, 2025)'
_computing_data_collection 'CrysAlisPro 1.171.44.128a (Rigaku OD, 2025)'
_computing_data_reduction 'CrysAlisPro 1.171.44.128a (Rigaku OD, 2025)'
_computing_molecular_graphics 'Olex2 1.5 (Dolomanov et al., 2009)'
_computing_publication_material 'Olex2 1.5 (Dolomanov et al., 2009)'
_computing_structure_refinement 'SHELXL 2018/3 (Sheldrick, 2015)'
_computing_structure_solution 'SHELXT 2014/5 (Sheldrick, 2014)'
_diffrn_ambient_environment N~2~
_diffrn_ambient_temperature 100.00(10)
_diffrn_detector 'Hybrid Pixel Array Detector'
_diffrn_detector_area_resol_mean 10.0000
_diffrn_detector_type HyPix
_diffrn_measured_fraction_theta_full 0.995
_diffrn_measured_fraction_theta_max 0.955
_diffrn_measurement_details
;
List of Runs (angles in degrees, time in seconds):

  # Type    Start    End  Width  t~exp~   \w     \q     \k     \f   Frames
#--------------------------------------------------------------------------
  1  \w     34.00  59.00   0.50    0.50    --  108.17 -61.00 -90.00   50
  2  \w     34.00  59.00   0.50    0.50    --  108.17 -55.00 -79.00   50
  3  \w     35.00  60.00   0.50    0.50    --  108.17 -61.00 -60.00   50
  4  \w     35.00  66.00   0.50    0.50    --  108.17 -61.00  60.00   62
  5  \w    -21.00   5.00   0.50    0.10    --   41.76 -19.00 120.00   52
  6  \w    100.00 148.00   0.50    0.50    --  108.17  55.00  63.00   96
  7  \w     87.00 157.00   0.50    0.50    --  108.17  45.00 150.00  140
  8  \w      0.00  26.00   0.50    0.10    --   41.76 -55.00 -79.00   52
  9  \w   -112.00 -23.00   0.50    0.10    --  -42.39 -55.00 -79.00  178
 10  \w   -112.00 -48.00   0.50    0.10    --  -42.39-179.00  90.00  128
 11  \w   -155.00-130.00   0.50    0.50    -- -108.80 -55.00 -79.00   50
 12  \w    -74.00 -49.00   0.50    0.50    -- -108.80  61.00 -90.00   50
 13  \w    -68.00 -38.00   0.50    0.50    -- -108.80  61.00-150.00   60
 14  \w    -66.00 -35.00   0.50    0.50    -- -108.80  55.00  63.00   62
 15  \w      4.00  31.00   0.50    0.10    --  -42.39  55.00  63.00   54
 16  \w     34.00  91.00   0.50    0.50    --  108.17 -95.00 -90.00  114
 17  \w     35.00  60.00   0.50    0.50    --  108.17 -95.00-150.00   50
 18  \w    106.00 161.00   0.50    0.50    --  108.17  28.00  38.00  110
 19  \w    -34.00  -8.00   0.50    0.10    --   42.14 -19.00 -60.00   52
 20  \w    -11.00  16.00   0.50    0.10    --   42.14 -99.00  90.00   54
 21  \w     -7.00  22.00   0.50    0.10    --   42.14 -19.00 -60.00   58
 22  \w     25.00  58.00   0.50    0.10    --   42.14 -99.00  90.00   66
 23  \w     15.00  41.00   0.50    0.10    --   42.14  77.00-120.00   52
 24  \w     68.00 100.00   0.50    0.10    --   42.14  77.00-120.00   64
 25  \w    -35.00  -4.00   0.50    0.10    --  -42.76  38.00  60.00   62
 26  \w    -45.00 -19.00   0.50    0.10    --  -42.76  38.00-180.00   52
 27  \w      9.00  34.00   0.50    0.10    --  -42.76  38.00-180.00   50
 28  \w      0.00  32.00   0.50    0.10    --  -42.76  38.00  60.00   64
 29  \w    -93.00 -42.00   0.50    0.10    --  -42.76 125.00  30.00  102
 30  \w     68.00  94.00   0.50    0.50    --  108.17 -77.00 -90.00   52
 31  \w     35.00  61.00   0.50    0.50    --  108.17 -77.00 -90.00   52
 32  \w     39.00 107.00   0.50    0.50    --  108.17-125.00  90.00  136
 33  \w     90.00 172.00   0.50    0.50    --  108.17  45.00   0.00  164
 34  \w     78.00 112.00   0.50    0.50    --  108.17-125.00-150.00   68
 35  \w     83.00 108.00   0.50    0.50    --  108.17-111.00 -11.27   50
 36  \w     69.00 105.00   0.50    0.50    --  108.17 -95.00  90.00   72
 37  \w     34.00  59.00   0.50    0.50    --  108.17 -61.00  90.00   50
 38  \w     39.00  65.00   0.50    0.50    --  108.17 -95.00  90.00   52
 39  \w   -107.00 -72.00   0.50    0.50    -- -108.80  77.00-150.00   70
 40  \w    -83.00 -38.00   0.50    0.50    -- -108.80 125.00-180.00   90
 41  \w   -125.00 -94.00   0.50    0.50    -- -108.80 -45.00-180.00   62
 42  \w   -172.00-135.00   0.50    0.50    -- -108.80 -45.00-180.00   74
 43  \w   -108.00 -45.00   0.50    0.50    -- -108.80 125.00 -30.00  126
 44  \w    -64.00 -39.00   0.50    0.50    -- -108.80 125.00-150.00   50
 45  \w   -110.00 -71.00   0.50    0.50    -- -108.80 125.00-150.00   78
 46  \w   -156.00 -89.00   0.50    0.50    -- -108.80 -61.00 150.00  134
 47  \w   -171.00-119.00   0.50    0.50    -- -108.80 -30.00 -60.00  104
 48  \w    -74.00 -49.00   0.50    0.50    -- -108.80  61.00  60.00   50
 49  \w    -66.00 -35.00   0.50    0.50    -- -108.80  77.00-150.00   62
;
_diffrn_measurement_device 'four-circle diffractometer'
_diffrn_measurement_device_type 'ROD, SynergyCustom system, HyPix'
_diffrn_measurement_method '\w scans'
_diffrn_orient_matrix_type 'CrysAlisPro convention (1999,Acta A55,543-557)'
_diffrn_orient_matrix_UB_11 0.1521333000
_diffrn_orient_matrix_UB_12 0.0696163000
_diffrn_orient_matrix_UB_13 -0.0362210000
_diffrn_orient_matrix_UB_21 -0.0826870000
_diffrn_orient_matrix_UB_22 0.1307596000
_diffrn_orient_matrix_UB_23 0.0332915000
_diffrn_orient_matrix_UB_31 0.1428006000
_diffrn_orient_matrix_UB_32 0.0435638000
_diffrn_orient_matrix_UB_33 0.1250439000
_diffrn_radiation_monochromator mirror
_diffrn_radiation_probe x-ray
_diffrn_radiation_type 'Cu K\a'
_diffrn_radiation_wavelength 1.54184
_diffrn_reflns_av_R_equivalents 0.0471
_diffrn_reflns_av_unetI/netI 0.0459
_diffrn_reflns_Laue_measured_fraction_full 0.995
_diffrn_reflns_Laue_measured_fraction_max 0.955
_diffrn_reflns_limit_h_max 8
_diffrn_reflns_limit_h_min -9
_diffrn_reflns_limit_k_max 12
_diffrn_reflns_limit_k_min -13
_diffrn_reflns_limit_l_max 15
_diffrn_reflns_limit_l_min -15
_diffrn_reflns_number 8636
_diffrn_reflns_point_group_measured_fraction_full 0.995
_diffrn_reflns_point_group_measured_fraction_max 0.955
_diffrn_reflns_theta_full 67.684
_diffrn_reflns_theta_max 75.484
_diffrn_reflns_theta_min 3.856
_diffrn_source 'Rotating-anode X-ray tube'
_diffrn_source_type 'Rigaku (Cu) X-ray Source'
_exptl_absorpt_coefficient_mu 3.626
_exptl_absorpt_correction_T_max 1.00000
_exptl_absorpt_correction_T_min 0.65319
_exptl_absorpt_correction_type multi-scan
_exptl_absorpt_process_details
;
CrysAlisPro 1.171.44.128a (Rigaku Oxford Diffraction, 2025)
Empirical absorption correction using spherical harmonics,
implemented in SCALE3 ABSPACK scaling algorithm.
;
_exptl_crystal_colour 'clear light colourless'
_exptl_crystal_colour_lustre clear
_exptl_crystal_colour_modifier light
_exptl_crystal_colour_primary colourless
_exptl_crystal_density_diffrn 1.601
_exptl_crystal_description block
_exptl_crystal_F_000 436
_exptl_crystal_size_max 0.02
_exptl_crystal_size_mid 0.02
_exptl_crystal_size_min 0.02
_refine_diff_density_max 1.437
_refine_diff_density_min -1.075
_refine_diff_density_rms 0.111
_refine_ls_extinction_method none
_refine_ls_goodness_of_fit_ref 1.048
_refine_ls_hydrogen_treatment constr
_refine_ls_matrix_type full
_refine_ls_number_parameters 229
_refine_ls_number_reflns 3504
_refine_ls_number_restraints 0
_refine_ls_restrained_S_all 1.048
_refine_ls_R_factor_all 0.0701
_refine_ls_R_factor_gt 0.0611
_refine_ls_shift/su_max 0.000
_refine_ls_shift/su_mean 0.000
_refine_ls_structure_factor_coef Fsqd
_refine_ls_weighting_details 'w=1/[\s^2^(Fo^2^)+(0.0789P)^2^+2.7294P] where P=(Fo^2^+2Fc^2^)/3'
_refine_ls_weighting_scheme calc
_refine_ls_wR_factor_gt 0.1567
_refine_ls_wR_factor_ref 0.1610
_reflns_Friedel_coverage 0.000
_reflns_number_gt 3117
_reflns_number_total 3504
_reflns_threshold_expression 'I > 2\s(I)'
_cod_data_source_file d5gc06365e2.cif
_cod_data_source_block hjg2_auto
_cod_depositor_comments 'Adding full bibliography for 7251650--7251651.cif.'
_cod_database_code 7251651
_shelx_shelxl_version_number 2018/3
_chemical_oxdiff_formula 'C H O F Br'
_shelx_space_group_comment
;
The symmetry employed for this shelxl refinement is uniquely defined
by the following loop, which should always be used as a source of
symmetry information in preference to the above space-group names.
They are only intended as comments.
;
_cell_oxdiff_angle_alpha 108.466(4)
_cell_oxdiff_angle_beta 106.202(4)
_cell_oxdiff_angle_gamma 93.974(4)
_cell_oxdiff_length_a 7.2575(3)
_cell_oxdiff_length_b 10.6800(5)
_cell_oxdiff_length_c 12.7493(4)
_cell_oxdiff_measurement_reflns_used 4590
_cell_oxdiff_volume 886.49(6)
_shelx_estimated_absorpt_t_max 0.931
_shelx_estimated_absorpt_t_min 0.931
_diffrn_oxdiff_digest_od_ed
;

;
_diffrn_oxdiff_measurement_exp_name hjg2.par
_olex2_refinement_description
;
1. Fixed Uiso
 At 1.2 times of:
  All C(H) groups, All C(H,H) groups
 At 1.5 times of:
  All C(H,H,H) groups
2.a Ternary CH refined with riding coordinates:
 C7(H7), C3(H3), C12(H12), C4(H4)
2.b Secondary CH2 refined with riding coordinates:
 C6(H6A,H6B), C2(H2A,H2B), C15(H15A,H15B), C5(H5A,H5B)
2.c Idealised Me refined as rotating group:
 C16(H16A,H16B,H16C), C9(H9A,H9B,H9C), C11(H11A,H11B,H11C)
;
_olex2_submission_special_instructions 'No special instructions were received'
_oxdiff_exptl_absorpt_empirical_details
;
Empirical correction (ABSPACK) includes:
- Absorption correction using spherical harmonics
- Frame scaling
;
_oxdiff_exptl_absorpt_empirical_full_max 2.484
_oxdiff_exptl_absorpt_empirical_full_min 0.375

loop_
_space_group_symop_operation_xyz
'x, y, z'
'-x, -y, -z'

loop_
_atom_site_label
_atom_site_type_symbol
_atom_site_fract_x
_atom_site_fract_y
_atom_site_fract_z
_atom_site_U_iso_or_equiv
_atom_site_adp_type
_atom_site_occupancy
_atom_site_site_symmetry_order
_atom_site_calc_flag
_atom_site_refinement_flags_posn
_atom_site_refinement_flags_adp
_atom_site_refinement_flags_occupancy
_atom_site_disorder_assembly
_atom_site_disorder_group
Br1 Br 0.41488(7) 0.37434(5) 0.30018(4) 0.03856(19) Uani 1 1 d . . . . .
F1 F 0.6376(5) 0.0699(3) 0.1286(2) 0.0520(8) Uani 1 1 d . . . . .
F2 F 0.3889(5) 0.0462(3) 0.1850(3) 0.0539(9) Uani 1 1 d . . . . .
O2 O 1.1406(5) 0.3431(3) 0.7640(3) 0.0367(7) Uani 1 1 d . . . . .
O6 O 0.4600(5) 0.2433(4) 0.0232(3) 0.0424(8) Uani 1 1 d . . . . .
O5 O 0.1962(5) 0.1206(4) 0.0268(3) 0.0411(8) Uani 1 1 d . . . . .
O1 O 1.0594(5) 0.5064(3) 0.6949(3) 0.0444(9) Uani 1 1 d . . . . .
O4 O 0.6700(6) 0.2668(4) 0.6768(4) 0.0475(9) Uani 1 1 d . . . . .
O3 O 0.7606(7) 0.0749(4) 0.5964(4) 0.0578(11) Uani 1 1 d . . . . .
C1 C 0.8994(6) 0.2783(4) 0.5794(4) 0.0295(9) Uani 1 1 d . . . . .
C8 C 1.0392(6) 0.3899(4) 0.6843(4) 0.0317(9) Uani 1 1 d . . . . .
C13 C 0.5035(7) 0.1258(6) 0.1598(4) 0.0416(12) Uani 1 1 d . . . . .
C7 C 1.0025(7) 0.1857(4) 0.5042(4) 0.0335(10) Uani 1 1 d . . . . .
H7 H 1.043397 0.110857 0.531484 0.040 Uiso 1 1 calc R U . . .
C3 C 0.6894(6) 0.2141(4) 0.3802(4) 0.0313(9) Uani 1 1 d . . . . .
H3 H 0.583314 0.155924 0.387733 0.038 Uiso 1 1 calc R U . . .
C12 C 0.6050(6) 0.2539(4) 0.2748(4) 0.0308(9) Uani 1 1 d . . . . .
H12 H 0.714229 0.303061 0.261992 0.037 Uiso 1 1 calc R U . . .
C6 C 1.1584(7) 0.2535(5) 0.4685(4) 0.0380(10) Uani 1 1 d . . . . .
H6A H 1.181143 0.352621 0.501493 0.046 Uiso 1 1 calc R U . . .
H6B H 1.282872 0.219266 0.483309 0.046 Uiso 1 1 calc R U . . .
C14 C 0.3828(7) 0.1738(5) 0.0621(4) 0.0368(10) Uani 1 1 d . . . . .
C10 C 0.7735(7) 0.1937(5) 0.6192(4) 0.0361(10) Uani 1 1 d . . . . .
C2 C 0.7700(7) 0.3354(4) 0.4939(4) 0.0310(9) Uani 1 1 d . . . . .
H2A H 0.663326 0.371041 0.521902 0.037 Uiso 1 1 calc R U . . .
H2B H 0.847322 0.407708 0.483137 0.037 Uiso 1 1 calc R U . . .
C4 C 0.8629(7) 0.1374(4) 0.3761(4) 0.0337(10) Uani 1 1 d . . . . .
H4 H 0.823079 0.037851 0.339254 0.040 Uiso 1 1 calc R U . . .
C15 C 0.0646(7) 0.1536(6) -0.0667(4) 0.0433(12) Uani 1 1 d . . . . .
H15A H -0.043988 0.077615 -0.114446 0.052 Uiso 1 1 calc R U . . .
H15B H 0.135459 0.171124 -0.118065 0.052 Uiso 1 1 calc R U . . .
C5 C 1.0283(7) 0.1952(5) 0.3404(4) 0.0372(10) Uani 1 1 d . . . . .
H5A H 1.080791 0.125483 0.290388 0.045 Uiso 1 1 calc R U . . .
H5B H 0.993195 0.264271 0.305360 0.045 Uiso 1 1 calc R U . . .
C16 C -0.0136(9) 0.2759(8) -0.0128(6) 0.0617(17) Uani 1 1 d . . . . .
H16A H -0.101311 0.299933 -0.074434 0.093 Uiso 1 1 calc R U . . .
H16B H 0.094805 0.350470 0.034478 0.093 Uiso 1 1 calc R U . . .
H16C H -0.085212 0.257223 0.036889 0.093 Uiso 1 1 calc R U . . .
C9 C 1.2829(9) 0.4448(5) 0.8656(4) 0.0477(13) Uani 1 1 d . . . . .
H9A H 1.376701 0.488755 0.840438 0.072 Uiso 1 1 calc R U . . .
H9B H 1.351779 0.402251 0.919218 0.072 Uiso 1 1 calc R U . . .
H9C H 1.215778 0.511563 0.905414 0.072 Uiso 1 1 calc R U . . .
C11 C 0.5316(9) 0.1917(7) 0.7078(6) 0.0576(16) Uani 1 1 d . . . . .
H11A H 0.455273 0.114851 0.638905 0.086 Uiso 1 1 calc R U . . .
H11B H 0.444045 0.249848 0.736068 0.086 Uiso 1 1 calc R U . . .
H11C H 0.602314 0.159824 0.769130 0.086 Uiso 1 1 calc R U . . .

loop_
_atom_site_aniso_label
_atom_site_aniso_U_11
_atom_site_aniso_U_22
_atom_site_aniso_U_33
_atom_site_aniso_U_23
_atom_site_aniso_U_13
_atom_site_aniso_U_12
Br1 0.0391(3) 0.0386(3) 0.0359(3) 0.0133(2) 0.0077(2) 0.0095(2)
F1 0.0604(19) 0.0362(16) 0.0319(15) -0.0045(12) -0.0096(14) 0.0126(14)
F2 0.0536(18) 0.0343(16) 0.0524(18) 0.0180(14) -0.0138(14) -0.0127(13)
O2 0.0400(17) 0.0293(16) 0.0292(16) 0.0096(13) -0.0042(13) -0.0013(13)
O6 0.0411(18) 0.0380(19) 0.0396(18) 0.0121(15) 0.0042(15) -0.0033(15)
O5 0.0352(17) 0.0405(19) 0.0384(18) 0.0124(15) 0.0008(14) -0.0008(14)
O1 0.052(2) 0.0259(17) 0.0401(19) 0.0108(14) -0.0060(16) -0.0037(14)
O4 0.047(2) 0.046(2) 0.066(2) 0.0328(19) 0.0263(19) 0.0142(16)
O3 0.078(3) 0.0302(19) 0.076(3) 0.0206(19) 0.039(2) 0.0003(18)
C1 0.031(2) 0.024(2) 0.029(2) 0.0114(17) 0.0007(17) -0.0017(16)
C8 0.032(2) 0.027(2) 0.030(2) 0.0091(17) 0.0044(18) 0.0005(17)
C13 0.023(2) 0.065(3) 0.028(2) 0.024(2) -0.0074(18) -0.011(2)
C7 0.033(2) 0.025(2) 0.035(2) 0.0098(18) 0.0014(19) -0.0009(17)
C3 0.030(2) 0.028(2) 0.029(2) 0.0087(17) 0.0017(17) -0.0015(17)
C12 0.030(2) 0.027(2) 0.031(2) 0.0091(17) 0.0048(17) 0.0027(17)
C6 0.035(2) 0.035(2) 0.040(3) 0.012(2) 0.007(2) 0.0004(19)
C14 0.032(2) 0.031(2) 0.032(2) 0.0011(19) -0.0020(19) 0.0002(18)
C10 0.037(2) 0.037(2) 0.032(2) 0.0161(19) 0.0028(19) 0.0010(19)
C2 0.034(2) 0.026(2) 0.029(2) 0.0088(17) 0.0046(18) 0.0015(17)
C4 0.035(2) 0.023(2) 0.033(2) 0.0064(17) 0.0019(19) -0.0027(17)
C15 0.032(2) 0.049(3) 0.036(3) 0.014(2) -0.006(2) -0.001(2)
C5 0.033(2) 0.034(2) 0.038(2) 0.009(2) 0.0056(19) 0.0033(18)
C16 0.049(3) 0.080(5) 0.050(3) 0.022(3) 0.006(3) 0.021(3)
C9 0.056(3) 0.039(3) 0.030(2) 0.009(2) -0.009(2) -0.001(2)
C11 0.049(3) 0.064(4) 0.083(4) 0.045(4) 0.033(3) 0.013(3)

loop_
_atom_type_symbol
_atom_type_description
_atom_type_scat_dispersion_real
_atom_type_scat_dispersion_imag
_atom_type_scat_source
C C 0.0181 0.0091 'International Tables Vol C Tables 4.2.6.8 and 6.1.1.4'
H H 0.0000 0.0000 'International Tables Vol C Tables 4.2.6.8 and 6.1.1.4'
Br Br -0.6763 1.2805 'International Tables Vol C Tables 4.2.6.8 and 6.1.1.4'
F F 0.0727 0.0534 'International Tables Vol C Tables 4.2.6.8 and 6.1.1.4'
O O 0.0492 0.0322 'International Tables Vol C Tables 4.2.6.8 and 6.1.1.4'

loop_
_geom_angle_atom_site_label_1
_geom_angle_atom_site_label_2
_geom_angle_atom_site_label_3
_geom_angle
_geom_angle_site_symmetry_1
_geom_angle_site_symmetry_3
_geom_angle_publ_flag
C8 O2 C9 114.6(4) . . ?
C14 O5 C15 117.5(4) . . ?
C10 O4 C11 114.9(4) . . ?
C8 C1 C7 113.3(4) . . ?
C8 C1 C10 110.1(4) . . ?
C8 C1 C2 111.0(4) . . ?
C7 C1 C2 103.1(4) . . ?
C10 C1 C7 108.8(4) . . ?
C10 C1 C2 110.4(4) . . ?
O2 C8 C1 111.7(4) . . ?
O1 C8 O2 123.5(4) . . ?
O1 C8 C1 124.8(4) . . ?
F1 C13 F2 112.2(5) . . ?
F1 C13 C12 107.6(3) . . ?
F1 C13 C14 109.6(4) . . ?
F2 C13 C12 108.0(4) . . ?
F2 C13 C14 110.7(4) . . ?
C14 C13 C12 108.7(4) . . ?
C1 C7 H7 113.6 . . ?
C1 C7 C6 117.1(4) . . ?
C1 C7 C4 106.4(4) . . ?
C6 C7 H7 113.6 . . ?
C6 C7 C4 89.9(4) . . ?
C4 C7 H7 113.6 . . ?
C12 C3 H3 108.2 . . ?
C12 C3 C2 112.6(4) . . ?
C12 C3 C4 115.1(4) . . ?
C2 C3 H3 108.2 . . ?
C2 C3 C4 104.2(3) . . ?
C4 C3 H3 108.2 . . ?
Br1 C12 H12 108.1 . . ?
C13 C12 Br1 109.3(3) . . ?
C13 C12 H12 108.1 . . ?
C3 C12 Br1 111.5(3) . . ?
C3 C12 C13 111.6(4) . . ?
C3 C12 H12 108.1 . . ?
C7 C6 H6A 113.6 . . ?
C7 C6 H6B 113.6 . . ?
H6A C6 H6B 110.9 . . ?
C5 C6 C7 90.0(4) . . ?
C5 C6 H6A 113.6 . . ?
C5 C6 H6B 113.6 . . ?
O6 C14 O5 127.4(5) . . ?
O6 C14 C13 121.5(4) . . ?
O5 C14 C13 110.9(4) . . ?
O4 C10 C1 111.3(4) . . ?
O3 C10 O4 123.4(5) . . ?
O3 C10 C1 125.2(5) . . ?
C1 C2 H2A 111.0 . . ?
C1 C2 H2B 111.0 . . ?
C3 C2 C1 103.6(3) . . ?
C3 C2 H2A 111.0 . . ?
C3 C2 H2B 111.0 . . ?
H2A C2 H2B 109.0 . . ?
C7 C4 H4 113.9 . . ?
C3 C4 C7 105.6(4) . . ?
C3 C4 H4 113.9 . . ?
C5 C4 C7 89.0(3) . . ?
C5 C4 C3 117.5(4) . . ?
C5 C4 H4 113.9 . . ?
O5 C15 H15A 110.0 . . ?
O5 C15 H15B 110.0 . . ?
O5 C15 C16 108.4(4) . . ?
H15A C15 H15B 108.4 . . ?
C16 C15 H15A 110.0 . . ?
C16 C15 H15B 110.0 . . ?
C6 C5 C4 90.6(4) . . ?
C6 C5 H5A 113.5 . . ?
C6 C5 H5B 113.5 . . ?
C4 C5 H5A 113.5 . . ?
C4 C5 H5B 113.5 . . ?
H5A C5 H5B 110.8 . . ?
C15 C16 H16A 109.5 . . ?
C15 C16 H16B 109.5 . . ?
C15 C16 H16C 109.5 . . ?
H16A C16 H16B 109.5 . . ?
H16A C16 H16C 109.5 . . ?
H16B C16 H16C 109.5 . . ?
O2 C9 H9A 109.5 . . ?
O2 C9 H9B 109.5 . . ?
O2 C9 H9C 109.5 . . ?
H9A C9 H9B 109.5 . . ?
H9A C9 H9C 109.5 . . ?
H9B C9 H9C 109.5 . . ?
O4 C11 H11A 109.5 . . ?
O4 C11 H11B 109.5 . . ?
O4 C11 H11C 109.5 . . ?
H11A C11 H11B 109.5 . . ?
H11A C11 H11C 109.5 . . ?
H11B C11 H11C 109.5 . . ?

loop_
_geom_bond_atom_site_label_1
_geom_bond_atom_site_label_2
_geom_bond_distance
_geom_bond_site_symmetry_2
_geom_bond_publ_flag
Br1 C12 1.973(4) . ?
F1 C13 1.268(7) . ?
F2 C13 1.320(6) . ?
O2 C8 1.334(5) . ?
O2 C9 1.460(6) . ?
O6 C14 1.201(6) . ?
O5 C14 1.323(6) . ?
O5 C15 1.461(6) . ?
O1 C8 1.202(6) . ?
O4 C10 1.319(6) . ?
O4 C11 1.455(6) . ?
O3 C10 1.198(6) . ?
C1 C8 1.518(6) . ?
C1 C7 1.536(7) . ?
C1 C10 1.531(6) . ?
C1 C2 1.540(6) . ?
C13 C12 1.598(7) . ?
C13 C14 1.561(7) . ?
C7 H7 1.0000 . ?
C7 C6 1.548(7) . ?
C7 C4 1.560(6) . ?
C3 H3 1.0000 . ?
C3 C12 1.517(6) . ?
C3 C2 1.534(6) . ?
C3 C4 1.553(7) . ?
C12 H12 1.0000 . ?
C6 H6A 0.9900 . ?
C6 H6B 0.9900 . ?
C6 C5 1.536(7) . ?
C2 H2A 0.9900 . ?
C2 H2B 0.9900 . ?
C4 H4 1.0000 . ?
C4 C5 1.552(7) . ?
C15 H15A 0.9900 . ?
C15 H15B 0.9900 . ?
C15 C16 1.501(9) . ?
C5 H5A 0.9900 . ?
C5 H5B 0.9900 . ?
C16 H16A 0.9800 . ?
C16 H16B 0.9800 . ?
C16 H16C 0.9800 . ?
C9 H9A 0.9800 . ?
C9 H9B 0.9800 . ?
C9 H9C 0.9800 . ?
C11 H11A 0.9800 . ?
C11 H11B 0.9800 . ?
C11 H11C 0.9800 . ?

loop_
_geom_torsion_atom_site_label_1
_geom_torsion_atom_site_label_2
_geom_torsion_atom_site_label_3
_geom_torsion_atom_site_label_4
_geom_torsion
_geom_torsion_site_symmetry_1
_geom_torsion_site_symmetry_2
_geom_torsion_site_symmetry_3
_geom_torsion_site_symmetry_4
_geom_torsion_publ_flag
F1 C13 C12 Br1 162.9(3) . . . . ?
F1 C13 C12 C3 -73.4(5) . . . . ?
F1 C13 C14 O6 -53.0(6) . . . . ?
F1 C13 C14 O5 122.8(4) . . . . ?
F2 C13 C12 Br1 -75.9(4) . . . . ?
F2 C13 C12 C3 47.9(5) . . . . ?
F2 C13 C14 O6 -177.3(5) . . . . ?
F2 C13 C14 O5 -1.4(6) . . . . ?
C1 C7 C6 C5 -113.3(4) . . . . ?
C1 C7 C4 C3 4.7(5) . . . . ?
C1 C7 C4 C5 123.1(4) . . . . ?
C8 C1 C7 C6 -49.4(5) . . . . ?
C8 C1 C7 C4 -147.9(4) . . . . ?
C8 C1 C10 O4 60.1(5) . . . . ?
C8 C1 C10 O3 -123.7(5) . . . . ?
C8 C1 C2 C3 162.6(4) . . . . ?
C7 C1 C8 O2 -70.0(5) . . . . ?
C7 C1 C8 O1 109.1(5) . . . . ?
C7 C1 C10 O4 -175.2(4) . . . . ?
C7 C1 C10 O3 1.0(7) . . . . ?
C7 C1 C2 C3 41.0(4) . . . . ?
C7 C6 C5 C4 4.8(4) . . . . ?
C7 C4 C5 C6 -4.8(4) . . . . ?
C3 C4 C5 C6 102.4(4) . . . . ?
C12 C13 C14 O6 64.3(6) . . . . ?
C12 C13 C14 O5 -119.9(4) . . . . ?
C12 C3 C2 C1 -163.5(4) . . . . ?
C12 C3 C4 C7 144.3(4) . . . . ?
C12 C3 C4 C5 47.1(5) . . . . ?
C6 C7 C4 C3 -113.7(4) . . . . ?
C6 C7 C4 C5 4.7(4) . . . . ?
C14 O5 C15 C16 -90.8(6) . . . . ?
C14 C13 C12 Br1 44.3(4) . . . . ?
C14 C13 C12 C3 168.0(4) . . . . ?
C10 C1 C8 O2 52.0(5) . . . . ?
C10 C1 C8 O1 -128.8(5) . . . . ?
C10 C1 C7 C6 -172.1(4) . . . . ?
C10 C1 C7 C4 89.3(4) . . . . ?
C10 C1 C2 C3 -75.1(4) . . . . ?
C2 C1 C8 O2 174.6(4) . . . . ?
C2 C1 C8 O1 -6.3(7) . . . . ?
C2 C1 C7 C6 70.7(5) . . . . ?
C2 C1 C7 C4 -27.9(4) . . . . ?
C2 C1 C10 O4 -62.8(5) . . . . ?
C2 C1 C10 O3 113.4(6) . . . . ?
C2 C3 C12 Br1 -51.8(4) . . . . ?
C2 C3 C12 C13 -174.4(4) . . . . ?
C2 C3 C4 C7 20.6(5) . . . . ?
C2 C3 C4 C5 -76.7(5) . . . . ?
C4 C7 C6 C5 -4.8(4) . . . . ?
C4 C3 C12 Br1 -171.0(3) . . . . ?
C4 C3 C12 C13 66.4(5) . . . . ?
C4 C3 C2 C1 -38.2(4) . . . . ?
C15 O5 C14 O6 -3.0(7) . . . . ?
C15 O5 C14 C13 -178.6(4) . . . . ?
C9 O2 C8 O1 -1.2(7) . . . . ?
C9 O2 C8 C1 178.0(4) . . . . ?
C11 O4 C10 O3 -2.2(7) . . . . ?
C11 O4 C10 C1 174.1(4) . . . . ?
